data_2103729
loop_
_publ_author_name
'Wunschel, Markus'
'Dinnebier, Robert E.'
'Carlson, Stefan'
'van Smaalen, Sander'

_publ_section_title
;
 Bulk modulus and non-uniform compression of Nb~3~Te~4~ and
 In~<i>x~</i>Nb~3~Te~4~ (<i>x</i> < 1) channel compounds
;
_journal_issue 5
_journal_name_full 'Acta Crystallographica Section B'
_journal_page_first 665
_journal_page_last 672
_journal_paper_doi 10.1107/S0108768101011685
_journal_volume 57
_journal_year 2001
_chemical_formula_moiety 'In0.54 Nb3 Te4'
_chemical_formula_sum 'In0.54 Nb3 Te4'
_chemical_formula_weight 851.1
_chemical_name_systematic
;
?
;
_space_group_IT_number 176
_symmetry_cell_setting hexagonal
_symmetry_space_group_name_Hall '-P 6c'
_symmetry_space_group_name_H-M 'P 63/m'
_cell_angle_alpha 90
_cell_angle_beta 90
_cell_angle_gamma 120
_cell_formula_units_Z 2
_cell_length_a 10.6768(3)
_cell_length_b 10.6768(3)
_cell_length_c 3.65660(10)
_cell_measurement_temperature 295
_cell_volume 360.986(17)
_computing_cell_refinement Jana2000
_computing_data_reduction FIT2D
_computing_structure_refinement Jana2000
_diffrn_ambient_temperature 295
_diffrn_measurement_device_type 'ESRF ID15B'
_diffrn_radiation_type synchrotron
_diffrn_radiation_wavelength .13918
_exptl_absorpt_coefficient_mu 14.5
_exptl_absorpt_correction_type none
_refine_ls_extinction_method none
_refine_ls_goodness_of_fit_all 1.61
_refine_ls_number_parameters 22
_refine_ls_structure_factor_coef Inet
_cod_data_source_file ck0007.cif
_cod_data_source_block innbte
_cod_original_cell_volume 360.99(2)
_cod_database_code 2103729

loop_
_symmetry_equiv_pos_site_id
_symmetry_equiv_pos_as_xyz
1 x,y,z
2 x-y,x,1/2+z
3 -y,x-y,z
4 -x,-y,1/2+z
5 -x+y,-x,z
6 y,-x+y,1/2+z
7 -x,-y,-z
8 -x+y,-x,1/2-z
9 y,-x+y,-z
10 x,y,1/2-z
11 x-y,x,-z
12 -y,x-y,1/2-z

loop_
_atom_site_label
_atom_site_fract_x
_atom_site_fract_y
_atom_site_fract_z
_atom_site_U_iso_or_equiv
_atom_site_occupancy
_atom_site_type_symbol
Nb1 .4881(2) .1024(2) .25 .0054(3) 1 Nb
Te2 .666667 .333333 .75 .0051(5) 1 Te
Te3 .3356(2) .271940(10) .25 .0057(2) 1 Te
In4 0 0 0 .028(3) .2696(17) In
In5 0 0 .25 .029(3) .2696(17) In

loop_
_atom_type_symbol
_atom_type_scat_dispersion_real
_atom_type_scat_dispersion_imag
_atom_type_scat_source
In -.196 .475 International_Tables_Vol_C
Nb -.120 .234 International_Tables_Vol_C
Te -.246 .599 International_Tables_Vol_C

loop_
_geom_angle_atom_site_label_1
_geom_angle_atom_site_label_2
_geom_angle_atom_site_label_3
_geom_angle_site_symmetry_1
_geom_angle_site_symmetry_3
_geom_angle
Nb1 Nb1 Nb1 1_554 1_556 180
Nb1 Nb1 Nb1 1_554 7_655 51.81(3)
Nb1 Nb1 Nb1 1_554 7_656 128.19(6)
Nb1 Nb1 Nb1 1_554 8_665 90
Nb1 Nb1 Nb1 1_554 3_655 90
Nb1 Nb1 Te2 1_554 1_554 50.76(2)
Nb1 Nb1 Te2 1_554 . 129.24(4)
Nb1 Nb1 Te3 1_554 . 90
Nb1 Nb1 Te3 1_554 3_655 90
Nb1 Nb1 Te3 1_554 9_555 48.86(2)
Nb1 Nb1 Te3 1_554 9_556 131.14(4)
Nb1 Nb1 Nb1 1_556 1_554 180
Nb1 Nb1 Nb1 1_556 7_655 128.19(6)
Nb1 Nb1 Nb1 1_556 7_656 51.81(3)
Nb1 Nb1 Nb1 1_556 8_665 90
Nb1 Nb1 Nb1 1_556 3_655 90
Nb1 Nb1 Te2 1_556 1_554 129.24(4)
Nb1 Nb1 Te2 1_556 . 50.76(2)
Nb1 Nb1 Te3 1_556 . 90
Nb1 Nb1 Te3 1_556 3_655 90
Nb1 Nb1 Te3 1_556 9_555 131.14(4)
Nb1 Nb1 Te3 1_556 9_556 48.86(2)
Nb1 Nb1 Nb1 7_655 1_554 51.81(3)
Nb1 Nb1 Nb1 7_655 1_556 128.19(6)
Nb1 Nb1 Nb1 7_655 7_656 76.38(5)
Nb1 Nb1 Nb1 7_655 8_665 136.37(3)
Nb1 Nb1 Nb1 7_655 3_655 95.55(5)
Nb1 Nb1 Te2 7_655 1_554 88.62(3)
Nb1 Nb1 Te2 7_655 . 139.29(7)
Nb1 Nb1 Te3 7_655 . 136.42(4)
Nb1 Nb1 Te3 7_655 3_655 57.73(5)
Nb1 Nb1 Te3 7_655 9_555 58.14(5)
Nb1 Nb1 Te3 7_655 9_556 106.61(6)
Nb1 Nb1 Nb1 7_656 1_554 128.19(6)
Nb1 Nb1 Nb1 7_656 1_556 51.81(3)
Nb1 Nb1 Nb1 7_656 7_655 76.38(5)
Nb1 Nb1 Nb1 7_656 8_665 136.37(3)
Nb1 Nb1 Nb1 7_656 3_655 95.55(5)
Nb1 Nb1 Te2 7_656 1_554 139.29(7)
Nb1 Nb1 Te2 7_656 . 88.62(3)
Nb1 Nb1 Te3 7_656 . 136.42(4)
Nb1 Nb1 Te3 7_656 3_655 57.73(5)
Nb1 Nb1 Te3 7_656 9_555 106.61(6)
Nb1 Nb1 Te3 7_656 9_556 58.14(5)
Nb1 Nb1 Nb1 8_665 1_554 90
Nb1 Nb1 Nb1 8_665 1_556 90
Nb1 Nb1 Nb1 8_665 7_655 136.37(3)
Nb1 Nb1 Nb1 8_665 7_656 136.37(3)
Nb1 Nb1 Nb1 8_665 3_655 60.00(5)
Nb1 Nb1 Te2 8_665 1_554 47.87(3)
Nb1 Nb1 Te2 8_665 . 47.87(3)
Nb1 Nb1 Te3 8_665 . 45.76(4)
Nb1 Nb1 Te3 8_665 3_655 109.86(6)
Nb1 Nb1 Te3 8_665 9_555 115.41(7)
Nb1 Nb1 Te3 8_665 9_556 115.41(7)
Nb1 Nb1 Nb1 3_655 1_554 90
Nb1 Nb1 Nb1 3_655 1_556 90
Nb1 Nb1 Nb1 3_655 7_655 95.55(5)
Nb1 Nb1 Nb1 3_655 7_656 95.55(5)
Nb1 Nb1 Nb1 3_655 8_665 60.00(5)
Nb1 Nb1 Te2 3_655 1_554 47.87(2)
Nb1 Nb1 Te2 3_655 . 47.87(2)
Nb1 Nb1 Te3 3_655 . 105.76(5)
Nb1 Nb1 Te3 3_655 3_655 49.86(5)
Nb1 Nb1 Te3 3_655 9_555 138.63(2)
Nb1 Nb1 Te3 3_655 9_556 138.63(2)
Te2 Nb1 Te2 1_554 . 78.47(3)
Te2 Nb1 Te3 1_554 . 79.02(4)
Te2 Nb1 Te3 1_554 3_655 82.16(4)
Te2 Nb1 Te3 1_554 9_555 96.39(2)
Te2 Nb1 Te3 1_554 9_556 160.67(9)
Te2 Nb1 Te2 . 1_554 78.47(3)
Te2 Nb1 Te3 . . 79.02(4)
Te2 Nb1 Te3 . 3_655 82.16(4)
Te2 Nb1 Te3 . 9_555 160.67(9)
Te2 Nb1 Te3 . 9_556 96.39(2)
Te3 Nb1 Te3 . 3_655 155.62(6)
Te3 Nb1 Te3 . 9_555 81.72(6)
Te3 Nb1 Te3 . 9_556 81.72(6)
Te3 Nb1 Te3 3_655 . 155.62(6)
Te3 Nb1 Te3 3_655 9_555 115.87(7)
Te3 Nb1 Te3 3_655 9_556 115.87(7)
Te3 Nb1 Te3 9_555 . 81.72(6)
Te3 Nb1 Te3 9_555 3_655 115.87(7)
Te3 Nb1 Te3 9_555 9_556 82.29(3)
Te3 Nb1 Te3 9_556 . 81.72(6)
Te3 Nb1 Te3 9_556 3_655 115.87(7)
Te3 Nb1 Te3 9_556 9_555 82.29(3)
Te2 Te2 Te2 1_554 1_556 180
Te2 Te2 Te3 1_554 . 60.688(12)
Te2 Te2 Te3 1_554 1_556 119.312(12)
Te2 Te2 Te3 1_554 8_665 60.688(9)
Te2 Te2 Te3 1_554 8_666 119.312(9)
Te2 Te2 Te3 1_554 3_655 60.688(16)
Te2 Te2 Te3 1_554 3_656 119.312(16)
Te2 Te2 Te2 1_556 1_554 180
Te2 Te2 Te3 1_556 . 119.312(12)
Te2 Te2 Te3 1_556 1_556 60.688(12)
Te2 Te2 Te3 1_556 8_665 119.312(9)
Te2 Te2 Te3 1_556 8_666 60.688(9)
Te2 Te2 Te3 1_556 3_655 119.312(16)
Te2 Te2 Te3 1_556 3_656 60.688(16)
Te3 Te2 Te3 . 1_556 58.624(17)
Te3 Te2 Te3 . 8_665 98.08(3)
Te3 Te2 Te3 . 8_666 128.30(4)
Te3 Te2 Te3 . 3_655 98.08(2)
Te3 Te2 Te3 . 3_656 128.30(2)
Te3 Te2 Te3 1_556 . 58.624(17)
Te3 Te2 Te3 1_556 8_665 128.30(4)
Te3 Te2 Te3 1_556 8_666 98.08(3)
Te3 Te2 Te3 1_556 3_655 128.30(2)
Te3 Te2 Te3 1_556 3_656 98.08(2)
Te3 Te2 Te3 8_665 . 98.08(3)
Te3 Te2 Te3 8_665 1_556 128.30(4)
Te3 Te2 Te3 8_665 8_666 58.624(13)
Te3 Te2 Te3 8_665 3_655 98.08(3)
Te3 Te2 Te3 8_665 3_656 128.30(3)
Te3 Te2 Te3 8_666 . 128.30(4)
Te3 Te2 Te3 8_666 1_556 98.08(3)
Te3 Te2 Te3 8_666 8_665 58.624(13)
Te3 Te2 Te3 8_666 3_655 128.30(3)
Te3 Te2 Te3 8_666 3_656 98.08(3)
Te3 Te2 Te3 3_655 . 98.08(2)
Te3 Te2 Te3 3_655 1_556 128.30(2)
Te3 Te2 Te3 3_655 8_665 98.08(3)
Te3 Te2 Te3 3_655 8_666 128.30(3)
Te3 Te2 Te3 3_655 3_656 58.62(2)
Te3 Te2 Te3 3_656 . 128.30(2)
Te3 Te2 Te3 3_656 1_556 98.08(2)
Te3 Te2 Te3 3_656 8_665 128.30(3)
Te3 Te2 Te3 3_656 8_666 98.08(3)
Te3 Te2 Te3 3_656 3_655 58.62(2)
Te3 Te3 Te3 1_554 1_556 180
Te3 Te3 Te3 1_554 2_554 60.99(3)
Te3 Te3 Te3 1_554 2_555 119.01(5)
Te3 Te3 Te3 1_554 9_555 60.99(2)
Te3 Te3 Te3 1_554 9_556 119.01(4)
Te3 Te3 In4 1_554 . 74.50(2)
Te3 Te3 In4 1_554 2_555 105.50(2)
Te3 Te3 In5 1_554 . 90
Te3 Te3 In5 1_554 7_555 60.99(2)
Te3 Te3 In5 1_554 7_556 119.01(3)
Te3 Te3 Te3 1_556 1_554 180
Te3 Te3 Te3 1_556 2_554 119.01(5)
Te3 Te3 Te3 1_556 2_555 60.99(3)
Te3 Te3 Te3 1_556 9_555 119.01(4)
Te3 Te3 Te3 1_556 9_556 60.99(2)
Te3 Te3 In4 1_556 . 105.50(2)
Te3 Te3 In4 1_556 2_555 74.50(2)
Te3 Te3 In5 1_556 . 90
Te3 Te3 In5 1_556 7_555 119.01(3)
Te3 Te3 In5 1_556 7_556 60.99(2)
Te3 Te3 Te3 2_554 1_554 60.99(3)
Te3 Te3 Te3 2_554 1_556 119.01(5)
Te3 Te3 Te3 2_554 2_555 58.03(3)
Te3 Te3 Te3 2_554 9_555 98.46(3)
Te3 Te3 Te3 2_554 9_556 128.14(4)
Te3 Te3 In4 2_554 . 56.57(3)
Te3 Te3 In4 2_554 2_555 73.04(3)
Te3 Te3 In5 2_554 . 64.07(3)
Te3 Te3 In5 2_554 7_555 51.86(2)
Te3 Te3 In5 2_554 7_556 81.54(3)
Te3 Te3 Te3 2_555 1_554 119.01(5)
Te3 Te3 Te3 2_555 1_556 60.99(3)
Te3 Te3 Te3 2_555 2_554 58.03(3)
Te3 Te3 Te3 2_555 9_555 128.14(4)
Te3 Te3 Te3 2_555 9_556 98.46(3)
Te3 Te3 In4 2_555 . 73.04(3)
Te3 Te3 In4 2_555 2_555 56.57(3)
Te3 Te3 In5 2_555 . 64.07(3)
Te3 Te3 In5 2_555 7_555 81.54(3)
Te3 Te3 In5 2_555 7_556 51.86(2)
Te3 Te3 Te3 9_555 1_554 60.99(2)
Te3 Te3 Te3 9_555 1_556 119.01(4)
Te3 Te3 Te3 9_555 2_554 98.46(3)
Te3 Te3 Te3 9_555 2_555 128.14(4)
Te3 Te3 Te3 9_555 9_556 58.03(3)
Te3 Te3 In4 9_555 . 56.57(2)
Te3 Te3 In4 9_555 2_555 73.04(2)
Te3 Te3 In5 9_555 . 64.07(2)
Te3 Te3 In5 9_555 7_555 51.86(2)
Te3 Te3 In5 9_555 7_556 81.54(2)
Te3 Te3 Te3 9_556 1_554 119.01(4)
Te3 Te3 Te3 9_556 1_556 60.99(2)
Te3 Te3 Te3 9_556 2_554 128.14(4)
Te3 Te3 Te3 9_556 2_555 98.46(3)
Te3 Te3 Te3 9_556 9_555 58.03(3)
Te3 Te3 In4 9_556 . 73.04(2)
Te3 Te3 In4 9_556 2_555 56.57(2)
Te3 Te3 In5 9_556 . 64.07(2)
Te3 Te3 In5 9_556 7_555 81.54(2)
Te3 Te3 In5 9_556 7_556 51.86(2)
In4 Te3 In4 . 2_555 30.998(10)
In4 Te3 In5 . . 15.499(5)
In4 Te3 In5 . 7_555 13.514(3)
In4 Te3 In5 . 7_556 44.512(13)
In4 Te3 In4 2_555 . 30.998(10)
In4 Te3 In5 2_555 . 15.499(5)
In4 Te3 In5 2_555 7_555 44.512(13)
In4 Te3 In5 2_555 7_556 13.514(3)
In5 Te3 In5 . 7_555 29.013(8)
In5 Te3 In5 . 7_556 29.013(8)
In5 Te3 In5 7_555 . 29.013(8)
In5 Te3 In5 7_555 7_556 58.026(16)
In5 Te3 In5 7_556 . 29.013(8)
In5 Te3 In5 7_556 7_555 58.026(16)
In4 In4 In4 1_554 1_556 180
In4 In4 In4 1_554 2_554 0
In4 In4 In4 1_554 2_555 180
In4 In4 In5 1_554 1_554 0
In4 In4 In5 1_554 . 180
In4 In4 In5 1_554 7_555 0
In4 In4 In5 1_554 7_556 180
In4 In4 In4 1_556 1_554 180
In4 In4 In4 1_556 2_554 180
In4 In4 In4 1_556 2_555 0
In4 In4 In5 1_556 1_554 180
In4 In4 In5 1_556 . 0
In4 In4 In5 1_556 7_555 180
In4 In4 In5 1_556 7_556 0
In4 In4 In4 2_554 1_554 0
In4 In4 In4 2_554 1_556 180
In4 In4 In4 2_554 2_555 180
In4 In4 In5 2_554 1_554 0
In4 In4 In5 2_554 . 180
In4 In4 In5 2_554 7_555 0
In4 In4 In5 2_554 7_556 180
In4 In4 In4 2_555 1_554 180
In4 In4 In4 2_555 1_556 0
In4 In4 In4 2_555 2_554 180
In4 In4 In5 2_555 1_554 180
In4 In4 In5 2_555 . 0
In4 In4 In5 2_555 7_555 180
In4 In4 In5 2_555 7_556 0
In5 In4 In5 1_554 . 180
In5 In4 In5 1_554 7_555 0
In5 In4 In5 1_554 7_556 180
In5 In4 In5 . 1_554 180
In5 In4 In5 . 7_555 180
In5 In4 In5 . 7_556 0
In5 In4 In5 7_555 1_554 0
In5 In4 In5 7_555 . 180
In5 In4 In5 7_555 7_556 180
In5 In4 In5 7_556 1_554 180
In5 In4 In5 7_556 . 0
In5 In4 In5 7_556 7_555 180
In5 In5 In5 1_554 1_556 180
In5 In5 In5 1_554 7_555 0
In5 In5 In5 1_554 7_556 180
In5 In5 In5 1_556 1_554 180
In5 In5 In5 1_556 7_555 180
In5 In5 In5 1_556 7_556 0
In5 In5 In5 7_555 1_554 0
In5 In5 In5 7_555 1_556 180
In5 In5 In5 7_555 7_556 180
In5 In5 In5 7_556 1_554 180
In5 In5 In5 7_556 1_556 0
In5 In5 In5 7_556 7_555 180

loop_
_geom_bond_atom_site_label_1
_geom_bond_atom_site_label_2
_geom_bond_site_symmetry_2
_geom_bond_distance
Nb1 Nb1 1_554 3.65660(10)
Nb1 Nb1 1_556 3.65660(10)
Nb1 Nb1 7_655 2.957(2)
Nb1 Nb1 7_656 2.957(2)
Nb1 Nb1 8_665 3.878(2)
Nb1 Nb1 3_655 3.8777(18)
Nb1 Te2 1_554 2.8905(10)
Nb1 Te2 . 2.8905(10)
Nb1 Te3 . 2.979(2)
Nb1 Te3 3_655 2.792(2)
Nb1 Te3 9_555 2.7790(12)
Nb1 Te3 9_556 2.7790(12)
Te2 Te2 1_554 3.65660(10)
Te2 Te2 1_556 3.65660(10)
Te2 Te3 . 3.7346(15)
Te2 Te3 1_556 3.7346(15)
Te2 Te3 8_665 3.7346(11)
Te2 Te3 8_666 3.7346(11)
Te2 Te3 3_655 3.7346(19)
Te2 Te3 3_656 3.7346(19)
Te3 Te3 1_554 3.65660(10)
Te3 Te3 1_556 3.65660(10)
Te3 Te3 2_554 3.770(2)
Te3 Te3 2_555 3.770(2)
Te3 Te3 9_555 3.770(2)
Te3 Te3 9_556 3.770(2)
Te3 In4 . 3.4209(11)
Te3 In4 2_555 3.4209(11)
Te3 In5 . 3.2965(11)
Te3 In5 7_555 3.7695(10)
Te3 In5 7_556 3.7695(10)
In4 In4 1_554 3.65660(10)
In4 In4 1_556 3.65660(10)
In4 In4 2_554 1.8283
In4 In4 2_555 1.8283
In4 In5 1_554 2.7425
In4 In5 . .9142
In4 In5 7_555 .9142
In4 In5 7_556 2.7425
In5 In5 1_554 3.65660(10)
In5 In5 1_556 3.65660(10)
In5 In5 7_555 1.8283
In5 In5 7_556 1.8283
